data_7241227
loop_
_publ_author_name
'Shen, Jinhui'
'Yu, Aimin'
'Zhang, Lei'
'Meng, Xiangtai'

_publ_section_title
;
 Construction of benzothiophene fused pyrrolidone in water via a
 catalyst-free process and a mechanism study
;
_journal_issue 20
_journal_name_full 'Green Chemistry'
_journal_page_first 6798
_journal_page_last 6803
_journal_paper_doi 10.1039/D0GC01860K
_journal_volume 22
_journal_year 2020
_chemical_formula_moiety 'C22 H21 N O4 S'
_chemical_formula_sum 'C22 H21 N O4 S'
_chemical_formula_weight 395.46
_chemical_name_systematic 111
_space_group_crystal_system monoclinic
_space_group_IT_number 14
_space_group_name_Hall '-P 2yn'
_space_group_name_H-M_alt 'P 1 21/n 1'
_atom_sites_solution_hydrogens geom
_audit_creation_date 2019-12-26
_audit_creation_method
;
Olex2 1.2
(compiled 2018.05.29 svn.r3508 for OlexSys, GUI svn.r5506)
;
_audit_update_record
;
2020-05-28 deposited with the CCDC.	2020-09-01 downloaded from the CCDC.
;
_cell_angle_alpha 90
_cell_angle_beta 101.9250(10)
_cell_angle_gamma 90
_cell_formula_units_Z 4
_cell_length_a 8.75170(10)
_cell_length_b 11.70550(10)
_cell_length_c 19.7505(2)
_cell_measurement_reflns_used 10458
_cell_measurement_temperature 293(2)
_cell_measurement_theta_max 67.3090
_cell_measurement_theta_min 4.4110
_cell_volume 1979.64(4)
_computing_cell_refinement 'CrysAlisPro 1.171.41.43a (Rigaku OD, 2019)'
_computing_data_collection 'CrysAlisPro 1.171.41.43a (Rigaku OD, 2019)'
_computing_data_reduction 'CrysAlisPro 1.171.41.43a (Rigaku OD, 2019)'
_computing_molecular_graphics 'Olex2 (Dolomanov et al., 2009)'
_computing_publication_material 'Olex2 (Dolomanov et al., 2009)'
_computing_structure_refinement 'ShelXL (Sheldrick, 2015)'
_computing_structure_solution 'SHELXT 2014/5 (Sheldrick, 2014)'
_diffrn_ambient_temperature 293
_diffrn_detector 'Hybrid Pixel Array Detector'
_diffrn_detector_area_resol_mean 10.0000
_diffrn_measured_fraction_theta_full 0.972
_diffrn_measured_fraction_theta_max 0.972
_diffrn_measurement_details
;
List of Runs (angles in degrees, time in seconds):

  # Type    Start    End  Width  t~exp~   \w     \q     \k     \f   Frames
#--------------------------------------------------------------------------
  1  \w     38.00 107.00   0.50    1.50    --   40.90  77.00  90.00  138
  2  \w     25.00  51.00   0.50    1.50    --   40.90 -77.00   0.00   52
  3  \w    -36.00  -8.00   0.50    1.50    --   40.90 -82.00 -90.00   56
  4  \w    -30.00  -4.00   0.50    1.50    --   40.90 -82.00-150.00   52
  5  \w     10.00  90.00   0.50    1.50    --   40.90  54.00 -30.00  160
  6  \w      8.00  68.00   0.50    1.50    --   40.90 -82.00 150.00  120
  7  \w     42.00  67.00   0.50    1.50    --   40.90 -82.00   0.00   50
  8  \w     54.00 114.00   0.50    1.50    --   40.90  43.00 120.00  120
  9  \w     95.00 127.00   0.50    1.50    --   40.90  54.00 -30.00   64
 10  \w      2.00  60.00   0.50    1.50    --   40.90 -82.00-150.00  116
 11  \w     21.00 130.00   0.50    1.50    --   40.90  77.00   0.00  218
 12  \w     31.00  57.00   0.50    1.50    --   40.90  77.00 150.00   52
 13  \w     80.00 117.00   0.50    1.50    --   40.90  77.00 150.00   74
 14  \w    -26.00  66.00   0.50    1.50    --   40.90 -77.00-120.00  184
 15  \w    -16.00  66.00   0.50    1.50    --   40.90 -82.00  60.00  164
 16  \w     42.00  67.00   0.50    1.50    --   40.90 -82.00  90.00   50
 17  \w     18.00  68.00   0.50    1.50    --   40.90 -82.00 -90.00  100
 18  \w    -14.00  48.00   0.50    1.50    --   40.90 -65.00  60.00  124
 19  \w     60.00 183.00   0.50    5.00    --   93.40  50.00  60.00  246
 20  \w    142.00 168.00   0.50    5.00    --   93.40  50.00  90.00   52
 21  \w      4.00  66.00   0.50    5.00    --   93.40 -77.00 150.00  124
 22  \w     49.00  93.00   0.50    5.00    --   93.40 -82.00   0.00   88
 23  \w     97.00 147.00   0.50    5.00    --   93.40  68.00 -90.00  100
 24  \w     60.00 123.00   0.50    5.00    --   93.40  50.00  90.00  126
 25  \w     35.00  61.00   0.50    5.00    --   93.40 -82.00 -60.00   52
 26  \w     61.00 110.00   0.50    5.00    --   93.40 -82.00-180.00   98
 27  \w     13.00  58.00   0.50    5.00    --   93.40 -82.00-180.00   90
 28  \w     71.00  96.00   0.50    5.00    --   93.40 -82.00 -30.00   50
 29  \w      4.00  97.00   0.50    5.00    --   93.40 -82.00  30.00  186
 30  \w     69.00 183.00   0.50    5.00    --   93.40  68.00   0.00  228
 31  \w      4.00 103.00   0.50    5.00    --   93.40 -82.00 120.00  198
 32  \w     24.00  96.00   0.50    5.00    --   93.40 -82.00  90.00  144
 33  \w     50.00 120.00   0.50    5.00    --   93.40 -82.00-120.00  140
 34  \w     16.00  92.00   0.50    5.00    --   93.40 -82.00-150.00  152
 35  \w     49.00  94.00   0.50    5.00    --   93.40 -82.00  60.00   90
 36  \w     69.00 151.00   0.50    5.00    --   93.40  68.00 -30.00  164
 37  \w     68.00  93.00   0.50    5.00    --   93.40 -82.00 -60.00   50
 38  \w     21.00 112.00   0.50    5.00    --   93.40 -82.00 -90.00  182
 39  \w     85.00 142.00   0.50    5.00    --   93.40  77.00 -60.00  114
 40  \w    112.00 169.00   0.50    5.00    --   93.40  42.00  30.00  114
;
_diffrn_measurement_device 'four-circle diffractometer'
_diffrn_measurement_device_type 'XtaLAB Pro II AFC12 (RINC): Kappa single'
_diffrn_measurement_method '\w scans'
_diffrn_orient_matrix_type 'CrysAlisPro convention (1999,Acta A55,543-557)'
_diffrn_orient_matrix_UB_11 -0.1618697000
_diffrn_orient_matrix_UB_12 0.0489085000
_diffrn_orient_matrix_UB_13 -0.0326450000
_diffrn_orient_matrix_UB_21 0.0744256000
_diffrn_orient_matrix_UB_22 0.0739712000
_diffrn_orient_matrix_UB_23 -0.0490723000
_diffrn_orient_matrix_UB_31 -0.0248112000
_diffrn_orient_matrix_UB_32 -0.0972797000
_diffrn_orient_matrix_UB_33 -0.0536846000
_diffrn_radiation_monochromator mirror
_diffrn_radiation_probe x-ray
_diffrn_radiation_type CuK\a
_diffrn_radiation_wavelength 1.54184
_diffrn_reflns_av_R_equivalents 0.0313
_diffrn_reflns_av_unetI/netI 0.0273
_diffrn_reflns_Laue_measured_fraction_full 0.972
_diffrn_reflns_Laue_measured_fraction_max 0.972
_diffrn_reflns_limit_h_max 10
_diffrn_reflns_limit_h_min -9
_diffrn_reflns_limit_k_max 11
_diffrn_reflns_limit_k_min -13
_diffrn_reflns_limit_l_max 23
_diffrn_reflns_limit_l_min -23
_diffrn_reflns_number 16915
_diffrn_reflns_point_group_measured_fraction_full 0.972
_diffrn_reflns_point_group_measured_fraction_max 0.972
_diffrn_reflns_theta_full 67.542
_diffrn_reflns_theta_max 67.542
_diffrn_reflns_theta_min 4.416
_diffrn_source 'micro-focus sealed X-ray tube'
_diffrn_source_type 'Rigaku (Cu) X-ray Source'
_exptl_absorpt_coefficient_mu 1.687
_exptl_absorpt_correction_T_max 1.00000
_exptl_absorpt_correction_T_min 0.84105
_exptl_absorpt_correction_type multi-scan
_exptl_absorpt_process_details
;
CrysAlisPro 1.171.41.43a (Rigaku Oxford Diffraction, 2019)
Empirical absorption correction using spherical harmonics,
 implemented in SCALE3 ABSPACK scaling algorithm.
;
_exptl_crystal_colour 'clear whiteish colourless'
_exptl_crystal_colour_lustre clear
_exptl_crystal_colour_modifier whiteish
_exptl_crystal_colour_primary colourless
_exptl_crystal_density_diffrn 1.327
_exptl_crystal_description block
_exptl_crystal_F_000 832
_exptl_crystal_size_max 0.08
_exptl_crystal_size_mid 0.05
_exptl_crystal_size_min 0.03
_refine_diff_density_max 0.276
_refine_diff_density_min -0.297
_refine_diff_density_rms 0.034
_refine_ls_extinction_coef 0.0012(2)
_refine_ls_extinction_expression Fc^*^=kFc[1+0.001xFc^2^\l^3^/sin(2\q)]^-1/4^
_refine_ls_extinction_method 'SHELXL-2018/3 (Sheldrick 2018)'
_refine_ls_goodness_of_fit_ref 1.067
_refine_ls_hydrogen_treatment constr
_refine_ls_matrix_type full
_refine_ls_number_parameters 257
_refine_ls_number_reflns 3476
_refine_ls_number_restraints 0
_refine_ls_restrained_S_all 1.067
_refine_ls_R_factor_all 0.0399
_refine_ls_R_factor_gt 0.0355
_refine_ls_shift/su_max 0.001
_refine_ls_shift/su_mean 0.000
_refine_ls_structure_factor_coef Fsqd
_refine_ls_weighting_details 'w=1/[\s^2^(Fo^2^)+(0.0519P)^2^+0.3594P] where P=(Fo^2^+2Fc^2^)/3'
_refine_ls_weighting_scheme calc
_refine_ls_wR_factor_gt 0.0997
_refine_ls_wR_factor_ref 0.1028
_reflns_Friedel_coverage 0.000
_reflns_number_gt 3024
_reflns_number_total 3476
_reflns_threshold_expression 'I > 2\s(I)'
_cod_data_source_file d0gc01860k2.cif
_cod_data_source_block 7
_cod_depositor_comments 'Adding full bibliography for 7241227--7241236.cif.'
_cod_database_code 7241227
_shelx_shelxl_version_number 2018/3
_shelx_space_group_comment
;
The symmetry employed for this shelxl refinement is uniquely defined
by the following loop, which should always be used as a source of
symmetry information in preference to the above space-group names.
They are only intended as comments.
;
_shelx_estimated_absorpt_t_max 0.951
_shelx_estimated_absorpt_t_min 0.877
_diffrn_oxdiff_digest_frames
;
015b2439112ae4d0188707c7903fb8e0f704682be9d
;
_reflns_odcompleteness_completeness 98.00
_reflns_odcompleteness_iscentric 1
_reflns_odcompleteness_theta 66.49
_olex2_refinement_description
;
1. Fixed Uiso
 At 1.2 times of:
  All C(H) groups, All C(H,H) groups
 At 1.5 times of:
  All C(H,H,H) groups, All O(H) groups
2.a Ternary CH refined with riding coordinates:
 C3(H3)
2.b Secondary CH2 refined with riding coordinates:
 C13(H13A,H13B), C23(H23A,H23B)
2.c Aromatic/amide H refined with riding coordinates:
 C9(H9), C20(H20), C19(H19), C6(H6), C15(H15), C7(H7), C18(H18), C17(H17),
 C16(H16)
2.d Idealised Me refined as rotating group:
 C28(H28A,H28B,H28C), C24(H24A,H24B,H24C)
2.e Idealised tetrahedral OH refined as rotating group:
 O27(H27)
;
_olex2_submission_special_instructions 'No special instructions were received'
_oxdiff_exptl_absorpt_empirical_details
;
Empirical correction (ABSPACK) includes:
- Absorption correction using spherical harmonics
- Frame scaling
;
_oxdiff_exptl_absorpt_empirical_full_max 3.129
_oxdiff_exptl_absorpt_empirical_full_min 0.617

loop_
_space_group_symop_operation_xyz
'x, y, z'
'-x+1/2, y+1/2, -z+1/2'
'-x, -y, -z'
'x-1/2, -y-1/2, z-1/2'

loop_
_atom_site_label
_atom_site_type_symbol
_atom_site_fract_x
_atom_site_fract_y
_atom_site_fract_z
_atom_site_U_iso_or_equiv
_atom_site_adp_type
_atom_site_occupancy
_atom_site_site_symmetry_order
_atom_site_calc_flag
_atom_site_refinement_flags_posn
_atom_site_refinement_flags_adp
_atom_site_refinement_flags_occupancy
_atom_site_disorder_assembly
_atom_site_disorder_group
S4 S 0.72575(6) 0.51635(4) 0.49401(2) 0.05632(16) Uani 1 1 d . . . . .
O27 O 0.93604(12) 0.61692(10) 0.35102(5) 0.0485(3) Uani 1 1 d . . . . .
H27 H 0.991341 0.647722 0.384639 0.073 Uiso 1 1 calc GR . . . .
O26 O 0.66089(14) 0.56231(10) 0.24805(5) 0.0562(3) Uani 1 1 d . . . . .
O22 O 0.81985(16) 0.13116(11) 0.49755(6) 0.0631(3) Uani 1 1 d . . . . .
N1 N 0.68026(14) 0.40643(11) 0.31977(6) 0.0428(3) Uani 1 1 d . . . . .
O25 O 0.90889(16) 0.30826(11) 0.52197(6) 0.0661(4) Uani 1 1 d . . . . .
C11 C 0.79712(16) 0.57713(13) 0.36920(7) 0.0408(3) Uani 1 1 d . . . . .
C12 C 0.70500(17) 0.51894(13) 0.30402(8) 0.0426(3) Uani 1 1 d . . . . .
C10 C 0.70286(17) 0.67042(13) 0.39388(8) 0.0427(3) Uani 1 1 d . . . . .
C2 C 0.75283(17) 0.37427(13) 0.38643(7) 0.0414(3) Uani 1 1 d . . . . .
C3 C 0.82346(18) 0.48015(13) 0.42350(7) 0.0413(3) Uani 1 1 d . . . . .
H3 H 0.935452 0.468895 0.441506 0.050 Uiso 1 1 calc R . . . .
C14 C 0.42157(17) 0.31277(13) 0.28454(7) 0.0435(4) Uani 1 1 d . . . . .
C5 C 0.65995(19) 0.64820(14) 0.45643(8) 0.0477(4) Uani 1 1 d . . . . .
C21 C 0.8359(2) 0.24074(14) 0.48127(8) 0.0505(4) Uani 1 1 d . . . . .
C9 C 0.6620(2) 0.77305(14) 0.36023(9) 0.0503(4) Uani 1 1 d . . . . .
H9 H 0.690911 0.787316 0.318273 0.060 Uiso 1 1 calc R . . . .
C13 C 0.58308(18) 0.33052(14) 0.27012(8) 0.0464(4) Uani 1 1 d . . . . .
H13A H 0.634618 0.257024 0.270930 0.056 Uiso 1 1 calc R . . . .
H13B H 0.573287 0.362159 0.224025 0.056 Uiso 1 1 calc R . . . .
C20 C 0.75595(19) 0.26772(14) 0.41091(8) 0.0484(4) Uani 1 1 d . . . . .
H20 H 0.706127 0.209739 0.382487 0.058 Uiso 1 1 calc R . . . .
C8 C 0.5784(2) 0.85517(15) 0.38829(10) 0.0578(4) Uani 1 1 d . . . . .
C19 C 0.3515(2) 0.39152(17) 0.32059(9) 0.0578(4) Uani 1 1 d . . . . .
H19 H 0.405781 0.456651 0.338753 0.069 Uiso 1 1 calc R . . . .
C6 C 0.5755(2) 0.72804(16) 0.48538(10) 0.0613(5) Uani 1 1 d . . . . .
H6 H 0.545922 0.713290 0.527120 0.074 Uiso 1 1 calc R . . . .
C15 C 0.3387(2) 0.21644(16) 0.25846(10) 0.0600(5) Uani 1 1 d . . . . .
H15 H 0.384142 0.162793 0.234016 0.072 Uiso 1 1 calc R . . . .
C7 C 0.5363(2) 0.82997(16) 0.45093(10) 0.0633(5) Uani 1 1 d . . . . .
H7 H 0.479759 0.883745 0.470255 0.076 Uiso 1 1 calc R . . . .
C18 C 0.2000(2) 0.3733(2) 0.32967(10) 0.0687(5) Uani 1 1 d . . . . .
H18 H 0.152592 0.426984 0.353324 0.082 Uiso 1 1 calc R . . . .
C17 C 0.1204(2) 0.2771(2) 0.30406(11) 0.0705(5) Uani 1 1 d . . . . .
H17 H 0.019698 0.264683 0.310899 0.085 Uiso 1 1 calc R . . . .
C16 C 0.1888(2) 0.19928(19) 0.26847(12) 0.0751(6) Uani 1 1 d . . . . .
H16 H 0.134108 0.134067 0.250767 0.090 Uiso 1 1 calc R . . . .
C23 C 0.8964(3) 0.09819(19) 0.56782(11) 0.0797(6) Uani 1 1 d . . . . .
H23A H 0.854102 0.142124 0.601345 0.096 Uiso 1 1 calc R . . . .
H23B H 1.007635 0.112981 0.575165 0.096 Uiso 1 1 calc R . . . .
C28 C 0.5342(3) 0.96675(18) 0.35178(13) 0.0840(7) Uani 1 1 d . . . . .
H28A H 0.606590 0.984033 0.322749 0.126 Uiso 1 1 calc GR . . . .
H28B H 0.537017 1.026415 0.385368 0.126 Uiso 1 1 calc GR . . . .
H28C H 0.430685 0.961047 0.323920 0.126 Uiso 1 1 calc GR . . . .
C24 C 0.8680(3) -0.0254(2) 0.57635(14) 0.0931(8) Uani 1 1 d . . . . .
H24A H 0.911068 -0.068218 0.543264 0.140 Uiso 1 1 calc GR . . . .
H24B H 0.757702 -0.039211 0.569014 0.140 Uiso 1 1 calc GR . . . .
H24C H 0.916999 -0.048834 0.622303 0.140 Uiso 1 1 calc GR . . . .

loop_
_atom_site_aniso_label
_atom_site_aniso_U_11
_atom_site_aniso_U_22
_atom_site_aniso_U_33
_atom_site_aniso_U_23
_atom_site_aniso_U_13
_atom_site_aniso_U_12
S4 0.0783(3) 0.0553(3) 0.0412(2) 0.00125(17) 0.0258(2) 0.0026(2)
O27 0.0397(6) 0.0628(7) 0.0458(6) 0.0013(5) 0.0152(4) -0.0065(5)
O26 0.0664(8) 0.0614(7) 0.0385(6) 0.0035(5) 0.0053(5) 0.0029(6)
O22 0.0742(9) 0.0548(7) 0.0556(7) 0.0114(6) 0.0030(6) -0.0027(6)
N1 0.0409(7) 0.0505(7) 0.0364(6) -0.0036(5) 0.0064(5) -0.0026(5)
O25 0.0739(9) 0.0631(8) 0.0525(7) 0.0053(6) -0.0072(6) -0.0112(6)
C11 0.0357(8) 0.0494(8) 0.0384(7) -0.0003(6) 0.0106(6) -0.0036(6)
C12 0.0390(8) 0.0521(9) 0.0382(8) -0.0001(7) 0.0113(6) 0.0031(6)
C10 0.0389(8) 0.0478(9) 0.0427(8) -0.0046(7) 0.0115(6) -0.0046(6)
C2 0.0355(7) 0.0517(9) 0.0378(7) -0.0026(7) 0.0095(6) -0.0007(6)
C3 0.0383(8) 0.0494(9) 0.0362(7) -0.0010(6) 0.0075(6) -0.0019(6)
C14 0.0430(8) 0.0517(9) 0.0351(7) -0.0013(7) 0.0060(6) 0.0014(7)
C5 0.0506(9) 0.0508(9) 0.0446(8) -0.0038(7) 0.0163(7) -0.0052(7)
C21 0.0505(9) 0.0510(9) 0.0499(9) 0.0045(8) 0.0101(7) -0.0016(7)
C9 0.0527(10) 0.0520(9) 0.0489(8) 0.0007(7) 0.0165(7) -0.0017(7)
C13 0.0455(9) 0.0564(9) 0.0373(7) -0.0080(7) 0.0084(6) -0.0026(7)
C20 0.0502(9) 0.0486(9) 0.0454(8) -0.0015(7) 0.0079(7) -0.0044(7)
C8 0.0596(11) 0.0509(9) 0.0638(10) -0.0042(8) 0.0150(8) 0.0015(8)
C19 0.0524(10) 0.0663(11) 0.0554(10) -0.0165(9) 0.0125(8) -0.0013(8)
C6 0.0723(12) 0.0631(11) 0.0565(10) -0.0060(9) 0.0321(9) 0.0010(9)
C15 0.0576(11) 0.0574(10) 0.0671(11) -0.0124(9) 0.0176(8) -0.0055(8)
C7 0.0665(12) 0.0591(11) 0.0698(11) -0.0123(9) 0.0264(9) 0.0055(9)
C18 0.0545(11) 0.0952(15) 0.0588(10) -0.0153(10) 0.0173(8) 0.0095(10)
C17 0.0456(10) 0.0984(15) 0.0689(12) 0.0000(11) 0.0153(9) -0.0072(10)
C16 0.0588(12) 0.0765(14) 0.0919(15) -0.0141(12) 0.0202(11) -0.0208(10)
C23 0.0888(16) 0.0795(14) 0.0629(12) 0.0234(11) -0.0025(10) -0.0052(11)
C28 0.1090(19) 0.0563(12) 0.0909(16) 0.0050(11) 0.0304(14) 0.0174(11)
C24 0.107(2) 0.0786(15) 0.0931(17) 0.0349(14) 0.0194(14) 0.0106(13)

loop_
_atom_type_symbol
_atom_type_description
_atom_type_scat_dispersion_real
_atom_type_scat_dispersion_imag
_atom_type_scat_source
C C 0.0181 0.0091 'International Tables Vol C Tables 4.2.6.8 and 6.1.1.4'
H H 0.0000 0.0000 'International Tables Vol C Tables 4.2.6.8 and 6.1.1.4'
N N 0.0311 0.0180 'International Tables Vol C Tables 4.2.6.8 and 6.1.1.4'
O O 0.0492 0.0322 'International Tables Vol C Tables 4.2.6.8 and 6.1.1.4'
S S 0.3331 0.5567 'International Tables Vol C Tables 4.2.6.8 and 6.1.1.4'

loop_
_geom_angle_atom_site_label_1
_geom_angle_atom_site_label_2
_geom_angle_atom_site_label_3
_geom_angle
_geom_angle_site_symmetry_1
_geom_angle_site_symmetry_3
_geom_angle_publ_flag
C5 S4 C3 92.63(7) . . ?
C11 O27 H27 109.5 . . ?
C21 O22 C23 115.53(15) . . ?
C12 N1 C2 114.16(12) . . ?
C12 N1 C13 121.75(12) . . ?
C2 N1 C13 124.08(13) . . ?
O27 C11 C12 105.30(11) . . ?
O27 C11 C10 113.54(12) . . ?
O27 C11 C3 113.88(12) . . ?
C12 C11 C3 103.52(12) . . ?
C10 C11 C12 111.45(12) . . ?
C10 C11 C3 108.69(11) . . ?
O26 C12 N1 124.96(15) . . ?
O26 C12 C11 126.68(15) . . ?
N1 C12 C11 108.36(12) . . ?
C5 C10 C11 114.74(14) . . ?
C9 C10 C11 125.26(13) . . ?
C9 C10 C5 119.98(14) . . ?
N1 C2 C3 107.39(12) . . ?
C20 C2 N1 124.52(14) . . ?
C20 C2 C3 128.09(14) . . ?
S4 C3 H3 110.2 . . ?
C11 C3 S4 109.40(10) . . ?
C11 C3 H3 110.2 . . ?
C2 C3 S4 110.58(10) . . ?
C2 C3 C11 106.24(12) . . ?
C2 C3 H3 110.2 . . ?
C19 C14 C13 122.41(15) . . ?
C15 C14 C13 118.74(14) . . ?
C15 C14 C19 118.80(16) . . ?
C10 C5 S4 114.53(12) . . ?
C6 C5 S4 125.04(13) . . ?
C6 C5 C10 120.41(16) . . ?
O22 C21 C20 112.58(15) . . ?
O25 C21 O22 122.28(15) . . ?
O25 C21 C20 125.14(15) . . ?
C10 C9 H9 119.5 . . ?
C10 C9 C8 120.90(15) . . ?
C8 C9 H9 119.5 . . ?
N1 C13 C14 113.24(12) . . ?
N1 C13 H13A 108.9 . . ?
N1 C13 H13B 108.9 . . ?
C14 C13 H13A 108.9 . . ?
C14 C13 H13B 108.9 . . ?
H13A C13 H13B 107.7 . . ?
C2 C20 C21 121.20(15) . . ?
C2 C20 H20 119.4 . . ?
C21 C20 H20 119.4 . . ?
C9 C8 C7 117.70(17) . . ?
C9 C8 C28 120.92(17) . . ?
C7 C8 C28 121.38(17) . . ?
C14 C19 H19 120.0 . . ?
C14 C19 C18 120.00(17) . . ?
C18 C19 H19 120.0 . . ?
C5 C6 H6 120.7 . . ?
C7 C6 C5 118.60(16) . . ?
C7 C6 H6 120.7 . . ?
C14 C15 H15 119.8 . . ?
C16 C15 C14 120.42(17) . . ?
C16 C15 H15 119.8 . . ?
C8 C7 H7 118.8 . . ?
C6 C7 C8 122.40(17) . . ?
C6 C7 H7 118.8 . . ?
C19 C18 H18 119.8 . . ?
C17 C18 C19 120.37(18) . . ?
C17 C18 H18 119.8 . . ?
C18 C17 H17 120.1 . . ?
C16 C17 C18 119.85(18) . . ?
C16 C17 H17 120.1 . . ?
C15 C16 H16 119.7 . . ?
C17 C16 C15 120.55(19) . . ?
C17 C16 H16 119.7 . . ?
O22 C23 H23A 110.1 . . ?
O22 C23 H23B 110.1 . . ?
O22 C23 C24 108.10(19) . . ?
H23A C23 H23B 108.4 . . ?
C24 C23 H23A 110.1 . . ?
C24 C23 H23B 110.1 . . ?
C8 C28 H28A 109.5 . . ?
C8 C28 H28B 109.5 . . ?
C8 C28 H28C 109.5 . . ?
H28A C28 H28B 109.5 . . ?
H28A C28 H28C 109.5 . . ?
H28B C28 H28C 109.5 . . ?
C23 C24 H24A 109.5 . . ?
C23 C24 H24B 109.5 . . ?
C23 C24 H24C 109.5 . . ?
H24A C24 H24B 109.5 . . ?
H24A C24 H24C 109.5 . . ?
H24B C24 H24C 109.5 . . ?

loop_
_geom_bond_atom_site_label_1
_geom_bond_atom_site_label_2
_geom_bond_distance
_geom_bond_site_symmetry_2
_geom_bond_publ_flag
S4 C3 1.8281(15) . ?
S4 C5 1.7572(17) . ?
O27 H27 0.8200 . ?
O27 C11 1.4157(17) . ?
O26 C12 1.2052(18) . ?
O22 C21 1.337(2) . ?
O22 C23 1.463(2) . ?
N1 C12 1.381(2) . ?
N1 C2 1.3904(18) . ?
N1 C13 1.4594(19) . ?
O25 C21 1.211(2) . ?
C11 C12 1.530(2) . ?
C11 C10 1.509(2) . ?
C11 C3 1.546(2) . ?
C10 C5 1.388(2) . ?
C10 C9 1.384(2) . ?
C2 C3 1.506(2) . ?
C2 C20 1.336(2) . ?
C3 H3 0.9800 . ?
C14 C13 1.513(2) . ?
C14 C19 1.383(2) . ?
C14 C15 1.381(2) . ?
C5 C6 1.386(2) . ?
C21 C20 1.456(2) . ?
C9 H9 0.9300 . ?
C9 C8 1.391(2) . ?
C13 H13A 0.9700 . ?
C13 H13B 0.9700 . ?
C20 H20 0.9300 . ?
C8 C7 1.393(3) . ?
C8 C28 1.503(3) . ?
C19 H19 0.9300 . ?
C19 C18 1.391(3) . ?
C6 H6 0.9300 . ?
C6 C7 1.381(3) . ?
C15 H15 0.9300 . ?
C15 C16 1.381(3) . ?
C7 H7 0.9300 . ?
C18 H18 0.9300 . ?
C18 C17 1.365(3) . ?
C17 H17 0.9300 . ?
C17 C16 1.362(3) . ?
C16 H16 0.9300 . ?
C23 H23A 0.9700 . ?
C23 H23B 0.9700 . ?
C23 C24 1.483(3) . ?
C28 H28A 0.9600 . ?
C28 H28B 0.9600 . ?
C28 H28C 0.9600 . ?
C24 H24A 0.9600 . ?
C24 H24B 0.9600 . ?
C24 H24C 0.9600 . ?

loop_
_geom_torsion_atom_site_label_1
_geom_torsion_atom_site_label_2
_geom_torsion_atom_site_label_3
_geom_torsion_atom_site_label_4
_geom_torsion
_geom_torsion_site_symmetry_1
_geom_torsion_site_symmetry_2
_geom_torsion_site_symmetry_3
_geom_torsion_site_symmetry_4
_geom_torsion_publ_flag
S4 C5 C6 C7 177.77(15) . . . . ?
O27 C11 C12 O26 -58.88(19) . . . . ?
O27 C11 C12 N1 120.94(13) . . . . ?
O27 C11 C10 C5 -129.07(14) . . . . ?
O27 C11 C10 C9 49.3(2) . . . . ?
O27 C11 C3 S4 129.10(11) . . . . ?
O27 C11 C3 C2 -111.52(13) . . . . ?
O22 C21 C20 C2 176.86(15) . . . . ?
N1 C2 C3 S4 113.73(11) . . . . ?
N1 C2 C3 C11 -4.88(15) . . . . ?
N1 C2 C20 C21 179.37(14) . . . . ?
O25 C21 C20 C2 -2.6(3) . . . . ?
C11 C10 C5 S4 0.42(18) . . . . ?
C11 C10 C5 C6 178.81(15) . . . . ?
C11 C10 C9 C8 -178.14(15) . . . . ?
C12 N1 C2 C3 6.04(16) . . . . ?
C12 N1 C2 C20 -174.11(14) . . . . ?
C12 N1 C13 C14 -101.96(16) . . . . ?
C12 C11 C10 C5 112.23(15) . . . . ?
C12 C11 C10 C9 -69.38(19) . . . . ?
C12 C11 C3 S4 -117.13(11) . . . . ?
C12 C11 C3 C2 2.26(14) . . . . ?
C10 C11 C12 O26 64.64(19) . . . . ?
C10 C11 C12 N1 -115.54(14) . . . . ?
C10 C11 C3 S4 1.45(14) . . . . ?
C10 C11 C3 C2 120.84(13) . . . . ?
C10 C5 C6 C7 -0.4(3) . . . . ?
C10 C9 C8 C7 -0.5(3) . . . . ?
C10 C9 C8 C28 179.92(18) . . . . ?
C2 N1 C12 O26 175.27(14) . . . . ?
C2 N1 C12 C11 -4.55(16) . . . . ?
C2 N1 C13 C14 76.71(18) . . . . ?
C3 S4 C5 C10 0.42(13) . . . . ?
C3 S4 C5 C6 -177.88(16) . . . . ?
C3 C11 C12 O26 -178.71(15) . . . . ?
C3 C11 C12 N1 1.11(15) . . . . ?
C3 C11 C10 C5 -1.23(18) . . . . ?
C3 C11 C10 C9 177.16(15) . . . . ?
C3 C2 C20 C21 -0.8(3) . . . . ?
C14 C19 C18 C17 1.0(3) . . . . ?
C14 C15 C16 C17 0.1(3) . . . . ?
C5 S4 C3 C11 -1.09(11) . . . . ?
C5 S4 C3 C2 -117.77(11) . . . . ?
C5 C10 C9 C8 0.2(3) . . . . ?
C5 C6 C7 C8 0.1(3) . . . . ?
C21 O22 C23 C24 -179.33(19) . . . . ?
C9 C10 C5 S4 -178.06(12) . . . . ?
C9 C10 C5 C6 0.3(2) . . . . ?
C9 C8 C7 C6 0.4(3) . . . . ?
C13 N1 C12 O26 -5.9(2) . . . . ?
C13 N1 C12 C11 174.24(12) . . . . ?
C13 N1 C2 C3 -172.73(12) . . . . ?
C13 N1 C2 C20 7.1(2) . . . . ?
C13 C14 C19 C18 177.08(16) . . . . ?
C13 C14 C15 C16 -177.71(17) . . . . ?
C20 C2 C3 S4 -66.12(19) . . . . ?
C20 C2 C3 C11 175.27(15) . . . . ?
C19 C14 C13 N1 24.7(2) . . . . ?
C19 C14 C15 C16 -0.2(3) . . . . ?
C19 C18 C17 C16 -1.0(3) . . . . ?
C15 C14 C13 N1 -157.79(15) . . . . ?
C15 C14 C19 C18 -0.4(3) . . . . ?
C18 C17 C16 C15 0.5(3) . . . . ?
C23 O22 C21 O25 0.0(3) . . . . ?
C23 O22 C21 C20 -179.53(16) . . . . ?
C28 C8 C7 C6 180.0(2) . . . . ?
